data_7212742
loop_
_publ_author_name
'Sun, Di'
'Xu, Qin-Juan'
'Ma, Chun-Yin'
'Zhang, Na'
'Huang, Rong-Bin'
'Zheng, Lan-Sun'

_publ_section_title
;
 Self-assembly, thermal stability and photoluminescence of two
 mixed-ligand silver(i) networks via 2D \\rightarrow 2D and 2D
 \\rightarrow 3D parallel interpenetration of (4,4) nets
;
_journal_issue 12
_journal_name_full CrystEngComm
_journal_page_first 4161
_journal_paper_doi 10.1039/c0ce00017e
_journal_volume 12
_journal_year 2010
_chemical_formula_moiety '2(C8 H11 Ag N3 O2), H O'
_chemical_formula_sum 'C16 H23 Ag2 N6 O5'
_chemical_formula_weight 595.14
_chemical_name_systematic
;
?
;
_space_group_IT_number 15
_symmetry_cell_setting monoclinic
_symmetry_space_group_name_Hall '-C 2yc'
_symmetry_space_group_name_H-M 'C 1 2/c 1'
_atom_sites_solution_hydrogens geom
_atom_sites_solution_primary direct
_atom_sites_solution_secondary difmap
_audit_creation_method SHELXL-97
_cell_angle_alpha 90.00
_cell_angle_beta 112.49(3)
_cell_angle_gamma 90.00
_cell_formula_units_Z 4
_cell_length_a 12.502(3)
_cell_length_b 20.211(4)
_cell_length_c 9.1833(18)
_cell_measurement_reflns_used 4895
_cell_measurement_temperature 298(2)
_cell_measurement_theta_max 54.95
_cell_measurement_theta_min 6.27
_cell_volume 2143.9(9)
_computing_cell_refinement RAPID-AUTO
_computing_data_collection 'RAPID-AUTO (Rigaku Corporation, 1998)'
_computing_data_reduction 'CrystalStructure (Rigaku/MSC and Rigaku Corporation, 2002)'
_computing_molecular_graphics 'SHELXL-97 (Sheldrick, 1997)'
_computing_publication_material 'SHELXL-97 (Sheldrick, 1997)'
_computing_structure_refinement 'SHELXL-97 (Sheldrick, 1997)'
_computing_structure_solution 'SHELXS-97 (Sheldrick, 1997)'
_diffrn_ambient_temperature 298(2)
_diffrn_measured_fraction_theta_full 0.996
_diffrn_measured_fraction_theta_max 0.996
_diffrn_measurement_device_type 'Rigaku RAXIS-RAPID'
_diffrn_measurement_method '\w scan'
_diffrn_radiation_monochromator graphite
_diffrn_radiation_source 'fine-focus sealed tube'
_diffrn_radiation_type MoK\a
_diffrn_radiation_wavelength 0.71073
_diffrn_reflns_av_R_equivalents 0.0862
_diffrn_reflns_av_sigmaI/netI 0.0727
_diffrn_reflns_limit_h_max 14
_diffrn_reflns_limit_h_min -14
_diffrn_reflns_limit_k_max 24
_diffrn_reflns_limit_k_min -24
_diffrn_reflns_limit_l_max 10
_diffrn_reflns_limit_l_min -10
_diffrn_reflns_number 7739
_diffrn_reflns_theta_full 25.00
_diffrn_reflns_theta_max 25.00
_diffrn_reflns_theta_min 3.13
_exptl_absorpt_coefficient_mu 1.865
_exptl_absorpt_correction_T_max 0.8354
_exptl_absorpt_correction_T_min 0.7672
_exptl_absorpt_correction_type multi-scan
_exptl_absorpt_process_details 'ABSCOR (Higashi, 1995)'
_exptl_crystal_density_diffrn 1.844
_exptl_crystal_density_method 'not measured'
_exptl_crystal_F_000 1180
_exptl_crystal_size_max 0.15
_exptl_crystal_size_mid 0.10
_exptl_crystal_size_min 0.10
_refine_diff_density_max 0.899
_refine_diff_density_min -1.052
_refine_diff_density_rms 0.106
_refine_ls_extinction_method none
_refine_ls_goodness_of_fit_ref 1.049
_refine_ls_hydrogen_treatment constr
_refine_ls_matrix_type full
_refine_ls_number_parameters 135
_refine_ls_number_reflns 1884
_refine_ls_number_restraints 0
_refine_ls_restrained_S_all 1.049
_refine_ls_R_factor_all 0.0973
_refine_ls_R_factor_gt 0.0593
_refine_ls_shift/su_max 0.000
_refine_ls_shift/su_mean 0.000
_refine_ls_structure_factor_coef Fsqd
_refine_ls_weighting_details 'calc w=1/[\s^2^(Fo^2^)+(0.0601P)^2^+0.0000P] where P=(Fo^2^+2Fc^2^)/3'
_refine_ls_weighting_scheme calc
_refine_ls_wR_factor_gt 0.1264
_refine_ls_wR_factor_ref 0.1417
_reflns_number_gt 1175
_reflns_number_total 1884
_reflns_threshold_expression >2sigma(I)
_cod_data_source_file c0ce00017e.txt
_cod_data_source_block p1
_cod_depositor_comments
;
The following automatic conversions were performed:

'_symmetry_cell_setting' value 'MONOCLINIC' changed to 'monoclinic'
according to /home/saulius/struct/CIF-dictionaries/cif_core.dic
dictionary named 'cif_core.dic' version 2.4.2 from 2011-04-26.

Automatic conversion script
Id: cif_fix_values 1891 2012-01-12 08:04:46Z andrius 
;
_cod_original_cell_volume 2143.9(8)
_cod_original_sg_symbol_H-M C2/c
_cod_database_code 7212742

loop_
_symmetry_equiv_pos_as_xyz
'x, y, z'
'-x, y, -z+1/2'
'x+1/2, y+1/2, z'
'-x+1/2, y+1/2, -z+1/2'
'-x, -y, -z'
'x, -y, z-1/2'
'-x+1/2, -y+1/2, -z'
'x+1/2, -y+1/2, z-1/2'

loop_
_atom_site_label
_atom_site_type_symbol
_atom_site_fract_x
_atom_site_fract_y
_atom_site_fract_z
_atom_site_U_iso_or_equiv
_atom_site_adp_type
_atom_site_occupancy
_atom_site_symmetry_multiplicity
_atom_site_calc_flag
_atom_site_refinement_flags
Ag1 Ag 0.5000 0.21586(5) 0.7500 0.0711(4) Uani 1 2 d S
Ag2 Ag 0.0000 0.12200(5) 0.2500 0.0723(4) Uani 1 2 d S
C1 C 0.2561(7) 0.1392(4) 0.4838(9) 0.0534(18) Uani 1 1 d .
C2 C 0.4222(7) 0.1016(4) 0.4600(11) 0.071(2) Uani 1 1 d .
C3 C 0.3555(8) 0.0636(4) 0.3350(10) 0.077(3) Uani 1 1 d .
H3A H 0.3906 0.0365 0.2843 0.093 Uiso 1 1 calc R
C4 C 0.2375(7) 0.0652(4) 0.2844(9) 0.059(2) Uani 1 1 d .
C5 C 0.1605(8) 0.0246(5) 0.1469(10) 0.082(3) Uani 1 1 d .
H5A H 0.1109 -0.0027 0.1795 0.124 Uiso 1 1 calc R
H5B H 0.2073 -0.0028 0.1096 0.124 Uiso 1 1 calc R
H5C H 0.1142 0.0536 0.0638 0.124 Uiso 1 1 calc R
C6 C 0.5515(8) 0.1032(5) 0.5167(14) 0.107(4) Uani 1 1 d .
H6A H 0.5843 0.1029 0.6299 0.161 Uiso 1 1 calc R
H6B H 0.5752 0.1426 0.4789 0.161 Uiso 1 1 calc R
H6C H 0.5780 0.0650 0.4778 0.161 Uiso 1 1 calc R
C7 C 0.7012(7) 0.2743(4) 0.4666(10) 0.067(2) Uani 1 1 d .
H7A H 0.6542 0.2608 0.3598 0.080 Uiso 1 1 calc R
H7B H 0.7340 0.3172 0.4605 0.080 Uiso 1 1 calc R
C8 C 0.6218(7) 0.2825(4) 0.5568(9) 0.052(2) Uani 1 1 d .
N1 N 0.2066(5) 0.1749(3) 0.5618(7) 0.0664(18) Uani 1 1 d .
H1A H 0.1325 0.1751 0.5320 0.080 Uiso 1 1 calc R
H1B H 0.2486 0.1978 0.6422 0.080 Uiso 1 1 calc R
N2 N 0.3737(5) 0.1406(3) 0.5373(7) 0.0555(16) Uani 1 1 d .
N3 N 0.1866(5) 0.1038(3) 0.3575(6) 0.0532(15) Uani 1 1 d .
O1 O 0.6456(4) 0.2493(3) 0.6809(6) 0.0638(14) Uani 1 1 d .
O1W O 0.0000 0.0916(5) 0.7500 0.113(4) Uani 1 2 d S
H1WA H -0.0122 0.1162 0.6702 0.135 Uiso 0.50 1 d PR
O2 O 0.5389(5) 0.3209(3) 0.5023(6) 0.0713(16) Uani 1 1 d .

loop_
_atom_site_aniso_label
_atom_site_aniso_U_11
_atom_site_aniso_U_22
_atom_site_aniso_U_33
_atom_site_aniso_U_23
_atom_site_aniso_U_13
_atom_site_aniso_U_12
Ag1 0.0491(6) 0.1086(9) 0.0693(6) 0.000 0.0378(4) 0.000
Ag2 0.0498(6) 0.0937(8) 0.0631(6) 0.000 0.0102(4) 0.000
C1 0.048(5) 0.061(5) 0.053(4) 0.002(4) 0.022(4) 0.004(4)
C2 0.057(5) 0.070(6) 0.098(6) -0.021(5) 0.043(5) 0.000(4)
C3 0.079(6) 0.080(6) 0.084(6) -0.031(5) 0.045(5) -0.006(5)
C4 0.064(5) 0.056(5) 0.062(5) -0.003(4) 0.028(4) -0.002(4)
C5 0.085(7) 0.086(7) 0.075(5) -0.029(5) 0.030(5) -0.008(5)
C6 0.056(6) 0.123(9) 0.147(10) -0.049(8) 0.044(6) 0.002(6)
C7 0.052(5) 0.094(7) 0.068(5) 0.017(4) 0.038(4) 0.015(4)
C8 0.048(5) 0.064(5) 0.051(4) 0.003(4) 0.025(4) -0.004(4)
N1 0.044(4) 0.089(5) 0.069(4) -0.018(4) 0.026(3) -0.001(4)
N2 0.044(4) 0.063(4) 0.067(4) -0.009(3) 0.030(3) -0.003(3)
N3 0.051(4) 0.060(4) 0.049(3) -0.005(3) 0.020(3) -0.007(3)
O1 0.049(3) 0.089(4) 0.066(3) 0.023(3) 0.035(3) 0.012(3)
O1W 0.175(11) 0.085(7) 0.080(6) 0.000 0.052(6) 0.000
O2 0.057(3) 0.101(4) 0.067(3) 0.024(3) 0.036(3) 0.029(3)

loop_
_atom_type_symbol
_atom_type_description
_atom_type_scat_dispersion_real
_atom_type_scat_dispersion_imag
_atom_type_scat_source
C C 0.0033 0.0016 'International Tables Vol C Tables 4.2.6.8 and 6.1.1.4'
H H 0.0000 0.0000 'International Tables Vol C Tables 4.2.6.8 and 6.1.1.4'
Ag Ag -0.8971 1.1015 'International Tables Vol C Tables 4.2.6.8 and 6.1.1.4'
N N 0.0061 0.0033 'International Tables Vol C Tables 4.2.6.8 and 6.1.1.4'
O O 0.0106 0.0060 'International Tables Vol C Tables 4.2.6.8 and 6.1.1.4'

loop_
_geom_angle_atom_site_label_1
_geom_angle_atom_site_label_2
_geom_angle_atom_site_label_3
_geom_angle
_geom_angle_site_symmetry_1
_geom_angle_site_symmetry_3
_geom_angle_publ_flag
O1 Ag1 O1 145.0(3) . 2_656 y
O1 Ag1 N2 107.4(2) . . y
O1 Ag1 N2 93.78(19) 2_656 . y
O1 Ag1 N2 93.78(19) . 2_656 y
O1 Ag1 N2 107.4(2) 2_656 2_656 y
N2 Ag1 N2 105.1(3) . 2_656 y
O1 Ag1 Ag2 72.52(15) . 7_556 y
O1 Ag1 Ag2 72.52(15) 2_656 7_556 y
N2 Ag1 Ag2 127.44(14) . 7_556 y
N2 Ag1 Ag2 127.44(14) 2_656 7_556 y
N3 Ag2 N3 160.6(3) 2 . y
N3 Ag2 O2 87.05(19) 2 7_556 y
N3 Ag2 O2 101.1(2) . 7_556 y
N3 Ag2 O2 101.1(2) 2 8_455 y
N3 Ag2 O2 87.05(19) . 8_455 y
O2 Ag2 O2 130.5(3) 7_556 8_455 y
N3 Ag2 Ag1 99.70(16) 2 7_556 y
N3 Ag2 Ag1 99.70(16) . 7_556 y
O2 Ag2 Ag1 65.23(13) 7_556 7_556 y
O2 Ag2 Ag1 65.23(13) 8_455 7_556 y
N1 C1 N3 118.1(7) . . ?
N1 C1 N2 117.2(7) . . ?
N3 C1 N2 124.7(7) . . ?
N2 C2 C3 121.2(8) . . ?
N2 C2 C6 116.6(8) . . ?
C3 C2 C6 122.3(8) . . ?
C2 C3 C4 120.2(8) . . ?
C2 C3 H3A 119.9 . . ?
C4 C3 H3A 119.9 . . ?
N3 C4 C3 120.1(7) . . ?
N3 C4 C5 117.7(7) . . ?
C3 C4 C5 122.2(7) . . ?
C4 C5 H5A 109.5 . . ?
C4 C5 H5B 109.5 . . ?
H5A C5 H5B 109.5 . . ?
C4 C5 H5C 109.5 . . ?
H5A C5 H5C 109.5 . . ?
H5B C5 H5C 109.5 . . ?
C2 C6 H6A 109.5 . . ?
C2 C6 H6B 109.5 . . ?
H6A C6 H6B 109.5 . . ?
C2 C6 H6C 109.5 . . ?
H6A C6 H6C 109.5 . . ?
H6B C6 H6C 109.5 . . ?
C7 C7 C8 116.4(8) 7_656 . ?
C7 C7 H7A 108.2 7_656 . ?
C8 C7 H7A 108.2 . . ?
C7 C7 H7B 108.2 7_656 . ?
C8 C7 H7B 108.2 . . ?
H7A C7 H7B 107.3 . . ?
O2 C8 O1 125.0(7) . . ?
O2 C8 C7 117.8(6) . . ?
O1 C8 C7 117.2(7) . . ?
C1 N1 H1A 120.0 . . ?
C1 N1 H1B 120.0 . . ?
H1A N1 H1B 120.0 . . ?
C2 N2 C1 116.1(7) . . ?
C2 N2 Ag1 119.3(5) . . ?
C1 N2 Ag1 124.4(5) . . ?
C4 N3 C1 117.7(7) . . ?
C4 N3 Ag2 120.1(5) . . ?
C1 N3 Ag2 121.3(5) . . ?
C8 O1 Ag1 118.7(5) . . ?
C8 O2 Ag2 108.3(4) . 7_556 ?

loop_
_geom_bond_atom_site_label_1
_geom_bond_atom_site_label_2
_geom_bond_distance
_geom_bond_site_symmetry_2
_geom_bond_publ_flag
Ag1 O1 2.248(5) . y
Ag1 O1 2.248(5) 2_656 ?
Ag1 N2 2.503(6) . ?
Ag1 N2 2.503(6) 2_656 y
Ag1 Ag2 3.2770(16) 7_556 y
Ag2 N3 2.189(6) 2 y
Ag2 N3 2.189(6) . ?
Ag2 O2 2.755(5) 7_556 ?
Ag2 O2 2.755(5) 8_455 y
Ag2 Ag1 3.2770(16) 7_556 ?
C1 N1 1.324(9) . ?
C1 N3 1.358(9) . ?
C1 N2 1.361(9) . ?
C2 N2 1.349(9) . ?
C2 C3 1.368(11) . ?
C2 C6 1.498(12) . ?
C3 C4 1.368(11) . ?
C3 H3A 0.9300 . ?
C4 N3 1.337(9) . ?
C4 C5 1.504(10) . ?
C5 H5A 0.9600 . ?
C5 H5B 0.9600 . ?
C5 H5C 0.9600 . ?
C6 H6A 0.9600 . ?
C6 H6B 0.9600 . ?
C6 H6C 0.9600 . ?
C7 C7 1.503(14) 7_656 ?
C7 C8 1.525(10) . ?
C7 H7A 0.9700 . ?
C7 H7B 0.9700 . ?
C8 O2 1.237(9) . ?
C8 O1 1.256(8) . ?
N1 H1A 0.8600 . ?
N1 H1B 0.8600 . ?
O1W H1WA 0.8499 . ?
O2 Ag2 2.755(5) 7_556 ?

loop_
_geom_hbond_atom_site_label_D
_geom_hbond_atom_site_label_H
_geom_hbond_atom_site_label_A
_geom_hbond_distance_DH
_geom_hbond_distance_HA
_geom_hbond_distance_DA
_geom_hbond_angle_DHA
_geom_hbond_site_symmetry_A
N1 H1A O2 0.86 2.05 2.897(9) 170.9 7_556
O1W H1WA O2 0.85 1.96 2.806(8) 175.4 7_556
N1 H1B O1 0.86 1.96 2.814(8) 175.3 2_656
